data_9008125
loop_
_publ_author_name
'Beyer, H.'

_publ_section_title
;
 Verfeinerung der kristallstruktur von tellurit, dem rhomischen TeO2
;
_journal_name_full 'Zeitschrift fur Kristallographie'
_journal_page_first 228
_journal_page_last 237
_journal_volume 124
_journal_year 1967
_chemical_compound_source 'Moctezuma, Mexico'
_chemical_formula_sum 'O2 Te'
_chemical_name_mineral Tellurite
_space_group_IT_number 61
_symmetry_space_group_name_Hall '-P 2ac 2ab'
_symmetry_space_group_name_H-M 'P b c a'
_cell_angle_alpha 90
_cell_angle_beta 90
_cell_angle_gamma 90
_cell_length_a 12.035
_cell_length_b 5.464
_cell_length_c 5.607
_cell_formula_units_Z 8
_cell_volume 368.712
_database_code_amcsd 0010638
_exptl_crystal_density_diffrn 5.750
_cod_original_formula_sum 'Te O2'
_cod_database_code 9008125

loop_
_space_group_symop_operation_xyz
x,y,z
x,1/2-y,1/2+z
-x,1/2+y,1/2-z
1/2-x,1/2+y,z
1/2+x,1/2-y,-z
1/2+x,y,1/2-z
1/2-x,-y,1/2+z
-x,-y,-z

loop_
_atom_site_label
_atom_site_fract_x
_atom_site_fract_y
_atom_site_fract_z
_atom_site_U_iso_or_equiv
Te 0.11820 0.02550 0.37810 0.01349
O1 0.02700 0.63700 0.17800 0.00887
O2 0.17400 0.22200 0.08600 0.00887

loop_
_cod_related_entry_id
_cod_related_entry_database
_cod_related_entry_code
1 AMCSD 0010638
